data_4029135
loop_
_publ_author_name
'Algarra, Andr\'es G'
'Cross, Warren B.'
'Davies, David L.'
'Khamker, Qudsia'
'Macgregor, Stuart A.'
'McMullin, Claire L.'
'Singh, Kuldip'

_publ_section_title
;
 Combined experimental and computational investigations of rhodium- and
 ruthenium-catalyzed C-h functionalization of pyrazoles with alkynes.
;
_journal_issue 5
_journal_name_full 'The Journal of organic chemistry'
_journal_page_first 1954
_journal_page_last 1970
_journal_paper_doi 10.1021/jo402592z
_journal_volume 79
_journal_year 2014
_chemical_formula_moiety 'C19 H16 N2,1.5 H2 O'
_chemical_formula_sum 'C19 H19 N2 O1.5'
_chemical_formula_weight 299.36
_chemical_name_systematic
; 
 ? 
;
_space_group_IT_number 82
_symmetry_cell_setting tetragonal
_symmetry_space_group_name_Hall 'I -4'
_symmetry_space_group_name_H-M 'I -4'
_atom_sites_solution_hydrogens geom
_atom_sites_solution_primary direct
_atom_sites_solution_secondary difmap
_audit_creation_method SHELXL-97
_cell_angle_alpha 90.00
_cell_angle_beta 90.00
_cell_angle_gamma 90.00
_cell_formula_units_Z 8
_cell_length_a 22.783(3)
_cell_length_b 22.783(3)
_cell_length_c 5.7864(11)
_cell_measurement_reflns_used 827
_cell_measurement_temperature 150(2)
_cell_measurement_theta_max 28.359
_cell_measurement_theta_min 2.827
_cell_volume 3003.5(8)
_computing_cell_refinement 'Bruker SMART'
_computing_data_collection 'Bruker SMART'
_computing_data_reduction 'Bruker SHELXTL'
_computing_molecular_graphics 'Bruker SHELXTL'
_computing_publication_material 'Bruker SHELXTL'
_computing_structure_refinement 'SHELXL-97 (Sheldrick, 1997)'
_computing_structure_solution 'SHELXS-97 (Sheldrick, 1990)'
_diffrn_ambient_temperature 150(2)
_diffrn_measured_fraction_theta_full 0.999
_diffrn_measured_fraction_theta_max 0.999
_diffrn_measurement_device_type 'Bruker Apex 2000 CCD area detector'
_diffrn_measurement_method 'phi and omega scans'
_diffrn_radiation_monochromator graphite
_diffrn_radiation_source 'fine-focus sealed tube'
_diffrn_radiation_type MoK\a
_diffrn_radiation_wavelength 0.71073
_diffrn_reflns_av_R_equivalents 0.0682
_diffrn_reflns_av_sigmaI/netI 0.0532
_diffrn_reflns_limit_h_max 27
_diffrn_reflns_limit_h_min -26
_diffrn_reflns_limit_k_max 26
_diffrn_reflns_limit_k_min -27
_diffrn_reflns_limit_l_max 6
_diffrn_reflns_limit_l_min -6
_diffrn_reflns_number 10897
_diffrn_reflns_theta_full 24.97
_diffrn_reflns_theta_max 24.97
_diffrn_reflns_theta_min 1.79
_exptl_absorpt_coefficient_mu 0.085
_exptl_absorpt_correction_T_max 0.981
_exptl_absorpt_correction_T_min 0.750
_exptl_absorpt_correction_type empirical
_exptl_absorpt_process_details
;
absorption correction based on 5596 reflections(SADABS);Rint 0.109 before
correction and 0.040 after.
;
_exptl_crystal_colour yellow
_exptl_crystal_density_diffrn 1.324
_exptl_crystal_density_method 'not measured'
_exptl_crystal_description block
_exptl_crystal_F_000 1272
_exptl_crystal_size_max 0.34
_exptl_crystal_size_mid 0.18
_exptl_crystal_size_min 0.17
_refine_diff_density_max 0.437
_refine_diff_density_min -0.229
_refine_diff_density_rms 0.073
_refine_ls_abs_structure_details 'Flack H D (1983), Acta Cryst. A39, 876-881'
_refine_ls_extinction_method none
_refine_ls_goodness_of_fit_ref 1.103
_refine_ls_hydrogen_treatment constr
_refine_ls_matrix_type full
_refine_ls_number_parameters 192
_refine_ls_number_reflns 2632
_refine_ls_number_restraints 0
_refine_ls_restrained_S_all 1.103
_refine_ls_R_factor_all 0.0699
_refine_ls_R_factor_gt 0.0597
_refine_ls_shift/su_max 0.000
_refine_ls_shift/su_mean 0.000
_refine_ls_structure_factor_coef Fsqd
_refine_ls_weighting_details 'calc w=1/[\s^2^(Fo^2^)+(0.0596P)^2^+3.5019P] where P=(Fo^2^+2Fc^2^)/3'
_refine_ls_weighting_scheme calc
_refine_ls_wR_factor_gt 0.1485
_refine_ls_wR_factor_ref 0.1522
_reflns_number_gt 2311
_reflns_number_total 2632
_reflns_threshold_expression >2sigma(I)
_cod_data_source_file jo402592z_si_003.cif
_cod_data_source_block 12062
_cod_depositor_comments
;
The following automatic conversions were performed:

'_symmetry_cell_setting' value 'Tetragonal' changed to 'tetragonal'
according to
/usr/data/users/saulius/crontab/automatic-downloads/current/ACS/lib/dictionaries/cif_core.dic
dictionary named 'cif_core.dic' version 2.4.2 from 2011-04-26.

Automatic conversion script
Id: cif_fix_values 2281 2013-09-26 08:29:07Z andrius 
;
_cod_original_sg_symbol_H-M I-4
_cod_original_formula_sum 'C19 H19 N2 O1.50'
_cod_database_code 4029135

loop_
_symmetry_equiv_pos_as_xyz
'x, y, z'
'-x, -y, z'
'y, -x, -z'
'-y, x, -z'
'x+1/2, y+1/2, z+1/2'
'-x+1/2, -y+1/2, z+1/2'
'y+1/2, -x+1/2, -z+1/2'
'-y+1/2, x+1/2, -z+1/2'

loop_
_atom_site_label
_atom_site_type_symbol
_atom_site_fract_x
_atom_site_fract_y
_atom_site_fract_z
_atom_site_U_iso_or_equiv
_atom_site_adp_type
_atom_site_occupancy
_atom_site_symmetry_multiplicity
_atom_site_calc_flag
_atom_site_refinement_flags
N1 N 0.94966(12) 0.22114(12) 0.7346(5) 0.0364(7) Uani 1 1 d .
N2 N 0.90648(11) 0.21831(12) 0.5690(5) 0.0323(6) Uani 1 1 d .
C1 C 0.94253(16) 0.17294(15) 0.8580(5) 0.0361(8) Uani 1 1 d .
C2 C 0.89542(16) 0.13853(16) 0.7814(7) 0.0446(9) Uani 1 1 d .
H2 H 0.8818 0.1026 0.8452 0.054 Uiso 1 1 calc R
C3 C 0.87261(14) 0.16870(14) 0.5897(6) 0.0346(7) Uani 1 1 d .
C4 C 0.82712(15) 0.15835(14) 0.4239(7) 0.0371(8) Uani 1 1 d .
C5 C 0.79349(15) 0.10671(15) 0.4315(7) 0.0409(9) Uani 1 1 d .
H5 H 0.7998 0.0785 0.5496 0.049 Uiso 1 1 calc R
C6 C 0.75053(15) 0.09741(16) 0.2626(7) 0.0424(9) Uani 1 1 d .
H6 H 0.7285 0.0620 0.2629 0.051 Uiso 1 1 calc R
C7 C 0.74000(16) 0.13965(15) 0.0946(8) 0.0438(9) Uani 1 1 d .
H7 H 0.7104 0.1333 -0.0183 0.053 Uiso 1 1 calc R
C8 C 0.77223(14) 0.19069(15) 0.0910(7) 0.0406(8) Uani 1 1 d .
H8 H 0.7644 0.2195 -0.0238 0.049 Uiso 1 1 calc R
C9 C 0.81724(13) 0.20096(15) 0.2571(6) 0.0320(7) Uani 1 1 d .
C10 C 0.85340(14) 0.25415(14) 0.2449(6) 0.0313(7) Uani 1 1 d .
C11 C 0.89815(14) 0.26130(13) 0.4016(6) 0.0306(7) Uani 1 1 d .
C12 C 0.94178(13) 0.31019(13) 0.3986(6) 0.0295(7) Uani 1 1 d .
C13 C 0.94672(14) 0.34866(14) 0.5830(6) 0.0344(8) Uani 1 1 d .
H13 H 0.9209 0.3450 0.7112 0.041 Uiso 1 1 calc R
C14 C 0.98891(14) 0.39253(14) 0.5824(6) 0.0354(8) Uani 1 1 d .
H14 H 0.9920 0.4187 0.7095 0.043 Uiso 1 1 calc R
C15 C 1.02687(14) 0.39801(14) 0.3940(7) 0.0353(8) Uani 1 1 d .
H15 H 1.0559 0.4279 0.3929 0.042 Uiso 1 1 calc R
C16 C 1.02209(14) 0.36019(15) 0.2110(6) 0.0347(8) Uani 1 1 d .
H16 H 1.0480 0.3639 0.0831 0.042 Uiso 1 1 calc R
C17 C 0.97940(14) 0.31627(14) 0.2112(6) 0.0315(8) Uani 1 1 d .
H17 H 0.9760 0.2905 0.0828 0.038 Uiso 1 1 calc R
C18 C 0.98289(17) 0.15954(17) 1.0620(8) 0.0500(10) Uani 1 1 d .
H18A H 1.0116 0.1912 1.0792 0.075 Uiso 1 1 calc R
H18B H 1.0034 0.1224 1.0343 0.075 Uiso 1 1 calc R
H18C H 0.9595 0.1564 1.2036 0.075 Uiso 1 1 calc R
C19 C 0.83952(14) 0.29931(15) 0.0720(6) 0.0372(8) Uani 1 1 d .
H19A H 0.8642 0.3339 0.0983 0.056 Uiso 1 1 calc R
H19B H 0.7981 0.3104 0.0856 0.056 Uiso 1 1 calc R
H19C H 0.8470 0.2837 -0.0831 0.056 Uiso 1 1 calc R

loop_
_atom_site_aniso_label
_atom_site_aniso_U_11
_atom_site_aniso_U_22
_atom_site_aniso_U_33
_atom_site_aniso_U_23
_atom_site_aniso_U_13
_atom_site_aniso_U_12
N1 0.0348(15) 0.0386(16) 0.0357(17) 0.0013(14) -0.0029(14) -0.0040(12)
N2 0.0342(14) 0.0361(15) 0.0265(15) 0.0016(13) -0.0038(13) -0.0061(12)
C1 0.050(2) 0.0376(19) 0.0206(16) 0.0059(14) -0.0078(15) -0.0036(16)
C2 0.047(2) 0.040(2) 0.047(2) 0.0121(19) -0.0007(18) -0.0102(16)
C3 0.0344(18) 0.0393(19) 0.0300(18) 0.0039(16) 0.0013(16) -0.0059(14)
C4 0.0350(18) 0.0364(18) 0.040(2) -0.0071(17) 0.0052(16) -0.0054(14)
C5 0.043(2) 0.0348(18) 0.044(2) 0.0012(17) -0.0012(19) -0.0058(14)
C6 0.0370(19) 0.0396(19) 0.050(2) -0.0005(19) 0.0004(18) -0.0097(16)
C7 0.0378(19) 0.042(2) 0.051(2) -0.0114(19) -0.0022(19) -0.0107(15)
C8 0.0384(19) 0.0419(19) 0.041(2) 0.0072(18) 0.0025(18) -0.0075(15)
C9 0.0261(16) 0.0414(18) 0.0287(18) -0.0022(16) 0.0034(14) -0.0063(13)
C10 0.0330(17) 0.0320(17) 0.0291(18) 0.0019(15) 0.0015(16) -0.0031(13)
C11 0.0345(17) 0.0295(16) 0.0278(17) 0.0000(14) 0.0023(15) -0.0039(13)
C12 0.0249(15) 0.0312(16) 0.0325(19) 0.0065(15) -0.0010(15) -0.0021(12)
C13 0.0305(17) 0.0396(18) 0.0330(19) 0.0004(16) 0.0014(16) -0.0015(14)
C14 0.0406(18) 0.0338(17) 0.0319(19) -0.0010(16) -0.0051(17) -0.0045(14)
C15 0.0291(17) 0.0308(17) 0.046(2) 0.0044(16) -0.0079(16) -0.0040(13)
C16 0.0314(17) 0.0397(19) 0.033(2) 0.0080(15) 0.0054(15) 0.0007(14)
C17 0.0375(18) 0.0304(17) 0.0264(19) 0.0019(13) -0.0019(14) 0.0017(14)
C18 0.057(2) 0.043(2) 0.050(2) 0.009(2) -0.018(2) -0.0003(18)
C19 0.0356(18) 0.0442(19) 0.0319(18) 0.0029(17) -0.0019(16) -0.0095(14)

loop_
_atom_type_symbol
_atom_type_description
_atom_type_scat_dispersion_real
_atom_type_scat_dispersion_imag
_atom_type_scat_source
C C 0.0033 0.0016 'International Tables Vol C Tables 4.2.6.8 and 6.1.1.4'
H H 0.0000 0.0000 'International Tables Vol C Tables 4.2.6.8 and 6.1.1.4'
N N 0.0061 0.0033 'International Tables Vol C Tables 4.2.6.8 and 6.1.1.4'
O O 0.0106 0.0060 'International Tables Vol C Tables 4.2.6.8 and 6.1.1.4'

loop_
_geom_angle_atom_site_label_1
_geom_angle_atom_site_label_2
_geom_angle_atom_site_label_3
_geom_angle
C1 N1 N2 104.5(3)
C3 N2 N1 112.3(3)
C3 N2 C11 124.3(3)
N1 N2 C11 123.4(2)
N1 C1 C2 112.9(3)
N1 C1 C18 120.7(3)
C2 C1 C18 126.4(3)
C1 C2 C3 105.0(3)
C1 C2 H2 127.5
C3 C2 H2 127.5
N2 C3 C2 105.3(3)
N2 C3 C4 118.9(3)
C2 C3 C4 135.7(3)
C9 C4 C5 121.3(3)
C9 C4 C3 117.9(3)
C5 C4 C3 120.8(3)
C6 C5 C4 119.1(4)
C6 C5 H5 120.4
C4 C5 H5 120.4
C7 C6 C5 120.3(3)
C7 C6 H6 119.8
C5 C6 H6 119.8
C8 C7 C6 120.3(4)
C8 C7 H7 119.9
C6 C7 H7 119.9
C7 C8 C9 120.8(4)
C7 C8 H8 119.6
C9 C8 H8 119.6
C4 C9 C8 118.1(3)
C4 C9 C10 121.3(3)
C8 C9 C10 120.5(3)
C11 C10 C9 118.9(3)
C11 C10 C19 121.7(3)
C9 C10 C19 119.3(3)
C10 C11 N2 118.5(3)
C10 C11 C12 125.1(3)
N2 C11 C12 116.3(3)
C13 C12 C17 119.2(3)
C13 C12 C11 121.2(3)
C17 C12 C11 119.6(3)
C12 C13 C14 120.7(3)
C12 C13 H13 119.7
C14 C13 H13 119.7
C13 C14 C15 119.7(3)
C13 C14 H14 120.1
C15 C14 H14 120.1
C16 C15 C14 119.8(3)
C16 C15 H15 120.1
C14 C15 H15 120.1
C15 C16 C17 120.4(3)
C15 C16 H16 119.8
C17 C16 H16 119.8
C12 C17 C16 120.1(3)
C12 C17 H17 119.9
C16 C17 H17 119.9
C1 C18 H18A 109.5
C1 C18 H18B 109.5
H18A C18 H18B 109.5
C1 C18 H18C 109.5
H18A C18 H18C 109.5
H18B C18 H18C 109.5
C10 C19 H19A 109.5
C10 C19 H19B 109.5
H19A C19 H19B 109.5
C10 C19 H19C 109.5
H19A C19 H19C 109.5
H19B C19 H19C 109.5

loop_
_geom_bond_atom_site_label_1
_geom_bond_atom_site_label_2
_geom_bond_distance
N1 C1 1.320(4)
N1 N2 1.375(4)
N2 C3 1.374(4)
N2 C11 1.390(4)
C1 C2 1.401(5)
C1 C18 1.527(5)
C2 C3 1.404(5)
C2 H2 0.9500
C3 C4 1.432(5)
C4 C9 1.388(5)
C4 C5 1.405(4)
C5 C6 1.399(5)
C5 H5 0.9500
C6 C7 1.389(5)
C6 H6 0.9500
C7 C8 1.375(5)
C7 H7 0.9500
C8 C9 1.425(5)
C8 H8 0.9500
C9 C10 1.467(4)
C10 C11 1.374(5)
C10 C19 1.469(5)
C11 C12 1.493(4)
C12 C13 1.385(5)
C12 C17 1.390(5)
C13 C14 1.387(4)
C13 H13 0.9500
C14 C15 1.397(5)
C14 H14 0.9500
C15 C16 1.370(5)
C15 H15 0.9500
C16 C17 1.395(5)
C16 H16 0.9500
C17 H17 0.9500
C18 H18A 0.9800
C18 H18B 0.9800
C18 H18C 0.9800
C19 H19A 0.9800
C19 H19B 0.9800
C19 H19C 0.9800

loop_
_geom_torsion_atom_site_label_1
_geom_torsion_atom_site_label_2
_geom_torsion_atom_site_label_3
_geom_torsion_atom_site_label_4
_geom_torsion
C1 N1 N2 C3 0.2(4)
C1 N1 N2 C11 179.6(3)
N2 N1 C1 C2 -0.8(4)
N2 N1 C1 C18 179.8(3)
N1 C1 C2 C3 1.1(4)
C18 C1 C2 C3 -179.5(4)
N1 N2 C3 C2 0.5(4)
C11 N2 C3 C2 -178.9(3)
N1 N2 C3 C4 -177.6(3)
C11 N2 C3 C4 2.9(5)
C1 C2 C3 N2 -1.0(4)
C1 C2 C3 C4 176.7(4)
N2 C3 C4 C9 -3.6(5)
C2 C3 C4 C9 178.9(4)
N2 C3 C4 C5 176.6(3)
C2 C3 C4 C5 -0.8(7)
C9 C4 C5 C6 2.1(5)
C3 C4 C5 C6 -178.2(3)
C4 C5 C6 C7 -2.2(6)
C5 C6 C7 C8 0.8(6)
C6 C7 C8 C9 0.7(6)
C5 C4 C9 C8 -0.6(5)
C3 C4 C9 C8 179.6(3)
C5 C4 C9 C10 -178.3(3)
C3 C4 C9 C10 2.0(5)
C7 C8 C9 C4 -0.8(5)
C7 C8 C9 C10 176.9(3)
C4 C9 C10 C11 0.5(5)
C8 C9 C10 C11 -177.0(3)
C4 C9 C10 C19 -177.2(3)
C8 C9 C10 C19 5.3(5)
C9 C10 C11 N2 -1.4(5)
C19 C10 C11 N2 176.2(3)
C9 C10 C11 C12 174.4(3)
C19 C10 C11 C12 -8.0(5)
C3 N2 C11 C10 -0.3(5)
N1 N2 C11 C10 -179.7(3)
C3 N2 C11 C12 -176.5(3)
N1 N2 C11 C12 4.1(4)
C10 C11 C12 C13 119.6(4)
N2 C11 C12 C13 -64.5(4)
C10 C11 C12 C17 -62.4(4)
N2 C11 C12 C17 113.5(3)
C17 C12 C13 C14 -0.5(5)
C11 C12 C13 C14 177.5(3)
C12 C13 C14 C15 0.0(5)
C13 C14 C15 C16 0.2(5)
C14 C15 C16 C17 0.2(5)
C13 C12 C17 C16 0.9(5)
C11 C12 C17 C16 -177.2(3)
C15 C16 C17 C12 -0.7(5)
